data_4338935
loop_
_publ_author_name
'Hirel, Catherine'
'Li, Licun'
'Brough, Peter'
'Vostrikova, Kira'
'P\'ecaut, Jacques'
'Mehdaoui, Boubker'
'Bernard, Maxime'
'Turek, Philippe'
'Rey, Paul'

_publ_section_title
;
 New spin-transition-like copper(II)-nitroxide species.
;
_journal_issue 18
_journal_name_full 'Inorganic chemistry'
_journal_page_first 7545
_journal_page_last 7552
_journal_paper_doi 10.1021/ic700851x
_journal_volume 46
_journal_year 2007
_chemical_formula_sum 'C48 H44 Cu2 F24 N6 O12'
_chemical_formula_weight 1479.97
_chemical_name_systematic
; 
 ? 
;
_space_group_IT_number 19
_symmetry_cell_setting orthorhombic
_symmetry_space_group_name_Hall 'P 2ac 2ab'
_symmetry_space_group_name_H-M 'P 21 21 21'
_atom_sites_solution_hydrogens geom
_atom_sites_solution_primary direct
_atom_sites_solution_secondary difmap
_audit_creation_method SHELXL-97
_cell_angle_alpha 90.00
_cell_angle_beta 90.00
_cell_angle_gamma 90.00
_cell_formula_units_Z 4
_cell_length_a 12.5519(5)
_cell_length_b 16.0139(7)
_cell_length_c 30.1852(13)
_cell_measurement_temperature 298(2)
_cell_volume 6067.4(4)
_computing_cell_refinement 'Bruker SMART'
_computing_data_collection 'Bruker SMART'
_computing_data_reduction 'Bruker SHELXTL'
_computing_molecular_graphics 'Bruker SHELXTL'
_computing_publication_material 'Bruker SHELXTL'
_computing_structure_refinement 'SHELXL-97 (Sheldrick, 1997)'
_computing_structure_solution 'SHELXS-97 (Sheldrick, 1990)'
_diffrn_ambient_temperature 298(2)
_diffrn_measured_fraction_theta_full 0.929
_diffrn_measured_fraction_theta_max 0.929
_diffrn_measurement_device_type 'CCD area detector'
_diffrn_measurement_method 'phi and omega scans'
_diffrn_radiation_monochromator graphite
_diffrn_radiation_source 'fine-focus sealed tube'
_diffrn_radiation_type MoK\a
_diffrn_radiation_wavelength 0.71073
_diffrn_reflns_av_R_equivalents 0.0370
_diffrn_reflns_av_sigmaI/netI 0.0944
_diffrn_reflns_limit_h_max 16
_diffrn_reflns_limit_h_min -12
_diffrn_reflns_limit_k_max 21
_diffrn_reflns_limit_k_min -21
_diffrn_reflns_limit_l_max 35
_diffrn_reflns_limit_l_min -40
_diffrn_reflns_number 30812
_diffrn_reflns_theta_full 28.90
_diffrn_reflns_theta_max 28.90
_diffrn_reflns_theta_min 1.85
_exptl_absorpt_coefficient_mu 0.836
_exptl_absorpt_correction_T_max 0.808
_exptl_absorpt_correction_T_min 0.660
_exptl_absorpt_correction_type multi-scan
_exptl_crystal_density_diffrn 1.620
_exptl_crystal_density_method 'not measured'
_exptl_crystal_F_000 2976
_exptl_crystal_size_max 0.4
_exptl_crystal_size_mid 0.5
_exptl_crystal_size_min 0.5
_refine_diff_density_max 0.514
_refine_diff_density_min -0.394
_refine_diff_density_rms 0.073
_refine_ls_abs_structure_details 'Flack H D (1983), Acta Cryst. A39, 876-881'
_refine_ls_abs_structure_Flack -0.006(11)
_refine_ls_extinction_method none
_refine_ls_goodness_of_fit_ref 0.913
_refine_ls_hydrogen_treatment constr
_refine_ls_matrix_type full
_refine_ls_number_parameters 838
_refine_ls_number_reflns 14189
_refine_ls_number_restraints 0
_refine_ls_restrained_S_all 0.913
_refine_ls_R_factor_all 0.1025
_refine_ls_R_factor_gt 0.0475
_refine_ls_shift/su_max 0.162
_refine_ls_shift/su_mean 0.018
_refine_ls_structure_factor_coef Fsqd
_refine_ls_weighting_details 'calc w=1/[\s^2^(Fo^2^)+(0.0627P)^2^+0.0000P] where P=(Fo^2^+2Fc^2^)/3'
_refine_ls_weighting_scheme calc
_refine_ls_wR_factor_gt 0.1097
_refine_ls_wR_factor_ref 0.1217
_reflns_number_gt 7975
_reflns_number_total 14189
_reflns_threshold_expression >2sigma(I)
_cod_data_source_file ic700851x-file001.cif
_cod_data_source_block 14.cif
_cod_depositor_comments
;
The following automatic conversions were performed:

'_symmetry_cell_setting' value 'Orthorhombic' changed to
'orthorhombic' according to
/usr/data/users/saulius/automatic-downloads/retrospective/ACS/lib/dictionaries/cif_core.dic
dictionary named 'cif_core.dic' version 2.4.2 from 2011-04-26.

Automatic conversion script
Id: cif_fix_values 2281 2013-09-26 08:29:07Z andrius 
;
_cod_original_sg_symbol_H-M P2(1)2(1)2(1)
_cod_database_code 4338935

loop_
_symmetry_equiv_pos_as_xyz
'x, y, z'
'-x+1/2, -y, z+1/2'
'-x, y+1/2, -z+1/2'
'x+1/2, -y+1/2, -z'

loop_
_atom_site_label
_atom_site_type_symbol
_atom_site_fract_x
_atom_site_fract_y
_atom_site_fract_z
_atom_site_U_iso_or_equiv
_atom_site_adp_type
_atom_site_occupancy
_atom_site_symmetry_multiplicity
_atom_site_calc_flag
_atom_site_refinement_flags
Cu1 Cu 0.42421(2) 0.46112(2) 0.591843(10) 0.03574(8) Uani 1 1 d .
Cu2 Cu 0.50227(2) 0.545661(19) 0.414400(9) 0.03290(8) Uani 1 1 d .
F41 F 0.4219(3) 0.6559(3) 0.71078(10) 0.2509(18) Uani 1 1 d .
F42 F 0.2683(3) 0.6591(2) 0.71077(8) 0.2048(14) Uani 1 1 d .
F43 F 0.3435(5) 0.5536(2) 0.72220(8) 0.262(3) Uani 1 1 d .
F44 F 0.1911(2) 0.65039(19) 0.50754(8) 0.1331(11) Uani 1 1 d .
F45 F 0.09386(18) 0.6353(2) 0.56053(10) 0.1994(14) Uani 1 1 d .
F46 F 0.1870(2) 0.73888(15) 0.55299(11) 0.1809(13) Uani 1 1 d .
F51 F 0.3555(2) 0.3341(2) 0.74962(7) 0.1663(13) Uani 1 1 d .
F52 F 0.4039(4) 0.23088(18) 0.71767(10) 0.1960(16) Uani 1 1 d .
F53 F 0.5072(2) 0.3185(3) 0.72531(8) 0.1944(16) Uani 1 1 d .
F54 F 0.0740(2) 0.3510(2) 0.59221(12) 0.1990(14) Uani 1 1 d .
F55 F 0.04977(19) 0.3752(3) 0.65655(10) 0.1991(16) Uani 1 1 d .
F56 F 0.07035(18) 0.46766(18) 0.61206(12) 0.1657(14) Uani 1 1 d .
F61 F 0.5450(2) 0.7144(2) 0.26088(9) 0.2280(14) Uani 1 1 d .
F62 F 0.39468(19) 0.68760(18) 0.28109(7) 0.1211(9) Uani 1 1 d .
F63 F 0.4892(4) 0.5963(2) 0.25747(8) 0.2473(17) Uani 1 1 d .
F64 F 0.84926(19) 0.52326(17) 0.37068(16) 0.1983(19) Uani 1 1 d .
F65 F 0.85793(19) 0.6348(2) 0.39864(13) 0.2157(17) Uani 1 1 d .
F66 F 0.8606(2) 0.6244(3) 0.33460(12) 0.2284(19) Uani 1 1 d .
F71 F 0.83773(18) 0.3654(2) 0.44093(10) 0.1751(13) Uani 1 1 d .
F72 F 0.7388(2) 0.27625(16) 0.46223(11) 0.1608(12) Uani 1 1 d .
F73 F 0.7549(2) 0.3760(2) 0.49773(9) 0.2021(14) Uani 1 1 d .
F74 F 0.5083(3) 0.4119(2) 0.28685(8) 0.1276(12) Uani 0.75 1 d P
F75 F 0.6519(3) 0.3348(2) 0.30039(10) 0.1523(14) Uani 0.75 1 d P
F76 F 0.5258(4) 0.3103(3) 0.30834(12) 0.191(2) Uani 0.75 1 d P
F77 F 0.6421(5) 0.4293(3) 0.28943(12) 0.234(2) Uani 0.75 1 d P
O1 O 0.57443(14) 0.48452(10) 0.57784(5) 0.0369(5) Uani 1 1 d .
O2 O 0.71482(18) 0.74827(12) 0.59085(8) 0.0672(7) Uani 1 1 d .
O21 O 0.35120(13) 0.52647(10) 0.42982(6) 0.0352(5) Uani 1 1 d .
O22 O 0.20266(17) 0.26565(12) 0.41736(7) 0.0625(7) Uani 1 1 d .
O41 O 0.42262(15) 0.54179(13) 0.63994(6) 0.0514(5) Uani 1 1 d .
O42 O 0.33540(16) 0.57446(12) 0.55333(6) 0.0519(6) Uani 1 1 d .
O51 O 0.44859(16) 0.36119(12) 0.64663(6) 0.0528(6) Uani 1 1 d .
O52 O 0.27201(15) 0.42872(11) 0.59725(6) 0.0484(6) Uani 1 1 d .
O61 O 0.46776(15) 0.63562(12) 0.35764(6) 0.0479(6) Uani 1 1 d .
O62 O 0.65371(15) 0.57770(11) 0.40415(6) 0.0466(6) Uani 1 1 d .
O71 O 0.59368(15) 0.43826(11) 0.45434(6) 0.0434(5) Uani 1 1 d .
O72 O 0.50110(15) 0.45881(11) 0.36827(5) 0.0465(5) Uani 1 1 d .
N1 N 0.62903(15) 0.54681(13) 0.59414(7) 0.0356(5) Uani 1 1 d .
N2 N 0.69650(19) 0.67227(15) 0.59953(8) 0.0512(7) Uani 1 1 d .
N3 N 0.49906(17) 0.62137(13) 0.46673(6) 0.0337(6) Uani 1 1 d .
N21 N 0.29502(16) 0.46428(13) 0.41383(7) 0.0364(6) Uani 1 1 d .
N22 N 0.22695(18) 0.33976(14) 0.40716(7) 0.0423(6) Uani 1 1 d .
N23 N 0.43002(17) 0.38709(12) 0.53862(6) 0.0319(6) Uani 1 1 d .
C1 C 0.6272(2) 0.62432(17) 0.57718(9) 0.0397(8) Uani 1 1 d .
C2 C 0.7152(2) 0.53348(18) 0.62807(9) 0.0443(8) Uani 1 1 d .
C3 C 0.7473(2) 0.62706(17) 0.63818(9) 0.0420(8) Uani 1 1 d .
C4 C 0.7996(3) 0.4831(2) 0.60371(11) 0.0737(12) Uani 1 1 d .
H4A H 0.7740 0.4274 0.5989 0.110 Uiso 1 1 calc R
H4B H 0.8635 0.4812 0.6212 0.110 Uiso 1 1 calc R
H4C H 0.8147 0.5090 0.5757 0.110 Uiso 1 1 calc R
C5 C 0.6664(3) 0.4826(2) 0.66635(10) 0.0655(11) Uani 1 1 d .
H5A H 0.6098 0.5154 0.6796 0.079 Uiso 1 1 calc R
H5B H 0.6342 0.4327 0.6540 0.079 Uiso 1 1 calc R
C6 C 0.7435(3) 0.4561(2) 0.70325(12) 0.0874(13) Uani 1 1 d .
H6A H 0.7052 0.4255 0.7255 0.131 Uiso 1 1 calc R
H6B H 0.7750 0.5048 0.7163 0.131 Uiso 1 1 calc R
H6C H 0.7984 0.4213 0.6910 0.131 Uiso 1 1 calc R
C8 C 0.8663(2) 0.6471(2) 0.63595(11) 0.0671(11) Uani 1 1 d .
H8A H 0.8745 0.7073 0.6343 0.081 Uiso 1 1 calc R
H8B H 0.8946 0.6239 0.6087 0.081 Uiso 1 1 calc R
C9 C 0.9344(3) 0.6146(3) 0.67492(12) 0.0941(14) Uani 1 1 d .
H9A H 1.0074 0.6301 0.6704 0.141 Uiso 1 1 calc R
H9B H 0.9289 0.5549 0.6765 0.141 Uiso 1 1 calc R
H9C H 0.9091 0.6386 0.7021 0.141 Uiso 1 1 calc R
C7 C 0.6969(3) 0.6660(2) 0.67911(10) 0.0630(11) Uani 1 1 d .
H7A H 0.7214 0.7225 0.6823 0.094 Uiso 1 1 calc R
H7B H 0.7167 0.6344 0.7049 0.094 Uiso 1 1 calc R
H7C H 0.6207 0.6657 0.6760 0.094 Uiso 1 1 calc R
C10 C 0.5636(2) 0.65163(15) 0.53972(9) 0.0355(7) Uani 1 1 d .
C11 C 0.5045(2) 0.72645(17) 0.53988(9) 0.0469(8) Uani 1 1 d .
H11A H 0.5064 0.7622 0.5642 0.056 Uiso 1 1 calc R
C12 C 0.4449(3) 0.74505(18) 0.50380(10) 0.0512(9) Uani 1 1 d .
H12A H 0.4052 0.7940 0.5031 0.061 Uiso 1 1 calc R
C13 C 0.4430(2) 0.69160(16) 0.46814(9) 0.0408(8) Uani 1 1 d .
H13A H 0.4006 0.7053 0.4439 0.049 Uiso 1 1 calc R
C14 C 0.5586(2) 0.60221(16) 0.50249(8) 0.0359(7) Uani 1 1 d .
H14A H 0.5982 0.5532 0.5020 0.043 Uiso 1 1 calc R
C21 C 0.2988(2) 0.38581(17) 0.42976(9) 0.0349(7) Uani 1 1 d .
C22 C 0.2035(2) 0.47815(18) 0.38258(10) 0.0468(9) Uani 1 1 d .
C23 C 0.1829(2) 0.38678(19) 0.36759(10) 0.0505(9) Uani 1 1 d .
C24 C 0.2380(3) 0.5359(2) 0.34555(11) 0.0735(11) Uani 1 1 d .
H24A H 0.2929 0.5095 0.3284 0.110 Uiso 1 1 calc R
H24B H 0.2648 0.5870 0.3579 0.110 Uiso 1 1 calc R
H24C H 0.1781 0.5479 0.3268 0.110 Uiso 1 1 calc R
C25 C 0.1143(2) 0.5193(2) 0.41097(13) 0.0772(12) Uani 1 1 d .
H25A H 0.1352 0.5766 0.4167 0.093 Uiso 1 1 calc R
H25B H 0.0502 0.5213 0.3931 0.093 Uiso 1 1 calc R
C26 C 0.0855(3) 0.4795(2) 0.45498(12) 0.0868(14) Uani 1 1 d .
H26A H 0.0297 0.5111 0.4688 0.130 Uiso 1 1 calc R
H26B H 0.1470 0.4790 0.4739 0.130 Uiso 1 1 calc R
H26C H 0.0617 0.4233 0.4501 0.130 Uiso 1 1 calc R
C27 C 0.0667(3) 0.3631(2) 0.36088(12) 0.0772(12) Uani 1 1 d .
H27A H 0.0622 0.3058 0.3517 0.116 Uiso 1 1 calc R
H27B H 0.0359 0.3983 0.3385 0.116 Uiso 1 1 calc R
H27C H 0.0286 0.3702 0.3882 0.116 Uiso 1 1 calc R
C28 C 0.2527(3) 0.3613(2) 0.32841(10) 0.0648(11) Uani 1 1 d .
H28A H 0.3245 0.3809 0.3341 0.078 Uiso 1 1 calc R
H28B H 0.2269 0.3902 0.3023 0.078 Uiso 1 1 calc R
C29 C 0.2583(4) 0.2677(2) 0.31767(13) 0.1011(16) Uani 1 1 d .
H29A H 0.3044 0.2592 0.2927 0.152 Uiso 1 1 calc R
H29B H 0.1883 0.2475 0.3108 0.152 Uiso 1 1 calc R
H29C H 0.2859 0.2380 0.3428 0.152 Uiso 1 1 calc R
C30 C 0.3650(2) 0.35853(16) 0.46673(8) 0.0319(7) Uani 1 1 d .
C31 C 0.4196(2) 0.28453(16) 0.46504(9) 0.0429(8) Uani 1 1 d .
H31A H 0.4124 0.2484 0.4411 0.051 Uiso 1 1 calc R
C32 C 0.4865(2) 0.26538(17) 0.50063(9) 0.0459(8) Uani 1 1 d .
H32A H 0.5286 0.2176 0.4999 0.055 Uiso 1 1 calc R
C33 C 0.4896(2) 0.31734(16) 0.53655(9) 0.0385(7) Uani 1 1 d .
H33A H 0.5340 0.3041 0.5602 0.046 Uiso 1 1 calc R
C34 C 0.3705(2) 0.40673(16) 0.50398(8) 0.0334(7) Uani 1 1 d .
H34A H 0.3306 0.4556 0.5050 0.040 Uiso 1 1 calc R
C41 C 0.3423(5) 0.6137(3) 0.69834(13) 0.1101(18) Uani 1 1 d .
C42 C 0.3492(3) 0.5930(2) 0.64942(10) 0.0529(9) Uani 1 1 d .
C43 C 0.2736(3) 0.62975(19) 0.62137(10) 0.0540(9) Uani 1 1 d .
H43A H 0.2217 0.6642 0.6336 0.065 Uiso 1 1 calc R
C44 C 0.2735(2) 0.61648(18) 0.57564(10) 0.0456(9) Uani 1 1 d .
C45 C 0.1849(3) 0.6593(2) 0.55043(12) 0.0653(11) Uani 1 1 d .
C51 C 0.4106(4) 0.3122(3) 0.71764(12) 0.0844(13) Uani 1 1 d .
C52 C 0.3758(3) 0.34719(18) 0.67260(10) 0.0509(9) Uani 1 1 d .
C53 C 0.2638(3) 0.3587(2) 0.66654(11) 0.0674(11) Uani 1 1 d .
H53A H 0.2166 0.3404 0.6882 0.081 Uiso 1 1 calc R
C54 C 0.2259(2) 0.39589(18) 0.62975(10) 0.0462(9) Uani 1 1 d .
C55 C 0.1037(3) 0.3971(2) 0.62351(14) 0.0753(13) Uani 1 1 d .
C61 C 0.4915(3) 0.6599(3) 0.28213(12) 0.0833(13) Uani 1 1 d .
C62 C 0.5335(2) 0.63995(18) 0.32722(10) 0.0474(9) Uani 1 1 d .
C63 C 0.6449(2) 0.6294(2) 0.33016(10) 0.0558(10) Uani 1 1 d .
H63A H 0.6866 0.6421 0.3056 0.067 Uiso 1 1 calc R
C64 C 0.6944(2) 0.60071(19) 0.36855(11) 0.0504(9) Uani 1 1 d .
C65 C 0.8140(3) 0.5961(3) 0.36934(14) 0.0775(13) Uani 1 1 d .
C71 C 0.7511(3) 0.3580(2) 0.45801(12) 0.0765(12) Uani 1 1 d .
C72 C 0.6562(2) 0.39581(18) 0.43226(10) 0.0460(9) Uani 1 1 d .
C73 C 0.6508(3) 0.37715(19) 0.38753(10) 0.0550(10) Uani 1 1 d .
H73A H 0.7010 0.3403 0.3760 0.066 Uiso 1 1 calc R
C74 C 0.5776(3) 0.40885(17) 0.35957(9) 0.0449(8) Uani 1 1 d .
C75 C 0.5799(3) 0.3819(2) 0.31154(12) 0.0746(12) Uani 1 1 d .

loop_
_atom_site_aniso_label
_atom_site_aniso_U_11
_atom_site_aniso_U_22
_atom_site_aniso_U_33
_atom_site_aniso_U_23
_atom_site_aniso_U_13
_atom_site_aniso_U_12
Cu1 0.03370(16) 0.04569(16) 0.02783(15) 0.00320(16) -0.00096(15) 0.00065(17)
Cu2 0.03142(15) 0.03910(15) 0.02818(14) 0.00127(15) -0.00081(15) -0.00124(17)
F41 0.179(3) 0.431(5) 0.143(2) -0.184(3) 0.006(2) -0.082(4)
F42 0.204(2) 0.341(3) 0.0699(15) -0.076(2) 0.0009(18) 0.174(3)
F43 0.572(8) 0.173(3) 0.0407(14) 0.0029(18) 0.036(3) 0.118(4)
F44 0.135(2) 0.178(2) 0.0866(17) 0.0140(17) -0.0309(16) 0.0611(19)
F45 0.0397(13) 0.324(3) 0.234(3) 0.188(2) -0.0066(16) 0.015(2)
F46 0.218(3) 0.0711(14) 0.253(3) -0.0308(18) -0.146(2) 0.0696(17)
F51 0.176(2) 0.285(3) 0.0379(13) 0.0376(16) 0.0195(15) 0.119(2)
F52 0.309(4) 0.143(2) 0.136(2) 0.0860(18) 0.009(3) 0.047(3)
F53 0.0978(19) 0.385(4) 0.1005(17) 0.122(2) -0.0213(17) 0.001(3)
F54 0.0656(16) 0.275(3) 0.256(3) -0.145(3) -0.037(2) -0.021(2)
F55 0.0486(14) 0.383(5) 0.166(2) 0.122(3) 0.0302(16) -0.011(2)
F56 0.0435(13) 0.141(2) 0.313(4) 0.054(3) -0.005(2) 0.0127(16)
F61 0.121(2) 0.393(3) 0.1695(19) 0.222(2) 0.0120(18) 0.007(3)
F62 0.0983(16) 0.195(2) 0.0701(14) 0.0266(16) -0.0177(13) 0.0503(18)
F63 0.437(5) 0.217(3) 0.0879(17) -0.0556(18) -0.136(2) 0.185(3)
F64 0.0480(14) 0.106(2) 0.441(6) -0.001(3) 0.017(2) 0.0259(15)
F65 0.0471(15) 0.298(4) 0.302(4) -0.170(3) -0.013(2) -0.028(2)
F66 0.0582(17) 0.424(5) 0.203(3) 0.138(3) 0.0400(19) 0.019(3)
F71 0.0396(13) 0.303(3) 0.183(2) 0.146(2) -0.0070(15) 0.0195(19)
F72 0.129(2) 0.1149(18) 0.238(3) 0.0839(19) -0.066(2) 0.0117(19)
F73 0.182(2) 0.319(4) 0.1050(19) -0.071(2) -0.0850(18) 0.158(3)
F74 0.139(2) 0.212(3) 0.0314(13) -0.0257(16) -0.0294(16) 0.116(2)
F75 0.180(3) 0.202(3) 0.076(2) -0.067(2) -0.017(2) 0.131(3)
F76 0.278(5) 0.173(3) 0.121(3) -0.090(2) -0.028(3) -0.066(4)
F77 0.390(6) 0.231(4) 0.081(2) -0.059(3) 0.105(3) -0.166(4)
O1 0.0312(9) 0.0431(10) 0.0364(10) -0.0077(8) 0.0012(9) -0.0036(9)
O2 0.0851(16) 0.0482(11) 0.0681(15) 0.0026(12) -0.0231(14) -0.0222(11)
O21 0.0258(9) 0.0380(10) 0.0417(10) -0.0053(8) -0.0030(8) -0.0010(8)
O22 0.0742(14) 0.0579(12) 0.0555(14) 0.0166(11) -0.0170(12) -0.0328(11)
O41 0.0451(11) 0.0708(12) 0.0383(10) -0.0139(11) -0.0042(10) 0.0127(13)
O42 0.0520(12) 0.0595(13) 0.0441(12) 0.0034(10) 0.0053(10) 0.0076(11)
O51 0.0473(12) 0.0687(13) 0.0423(11) 0.0212(10) 0.0087(10) -0.0003(11)
O52 0.0402(11) 0.0610(12) 0.0439(12) 0.0094(10) 0.0002(10) 0.0001(10)
O61 0.0468(12) 0.0605(11) 0.0363(10) 0.0149(9) 0.0078(9) 0.0127(10)
O62 0.0378(11) 0.0551(11) 0.0470(12) 0.0036(10) -0.0005(10) -0.0042(10)
O71 0.0487(11) 0.0414(10) 0.0402(10) 0.0045(9) -0.0009(10) 0.0019(10)
O72 0.0448(11) 0.0536(10) 0.0412(10) -0.0149(9) -0.0106(10) 0.0097(12)
N1 0.0280(11) 0.0446(11) 0.0344(11) -0.0021(12) -0.0028(10) -0.0013(11)
N2 0.0529(15) 0.0533(14) 0.0473(15) -0.0043(13) -0.0107(13) -0.0163(13)
N3 0.0299(11) 0.0405(11) 0.0307(11) 0.0052(9) -0.0012(11) -0.0054(12)
N21 0.0291(11) 0.0435(12) 0.0366(12) -0.0003(12) -0.0057(10) -0.0030(11)
N22 0.0417(13) 0.0520(13) 0.0333(13) 0.0043(12) -0.0024(12) -0.0137(12)
N23 0.0284(12) 0.0365(11) 0.0309(11) 0.0033(10) -0.0030(11) 0.0018(11)
C1 0.0419(16) 0.0447(15) 0.0325(15) -0.0069(13) -0.0023(13) -0.0092(14)
C2 0.0344(15) 0.0551(18) 0.0434(16) -0.0042(15) -0.0168(13) -0.0016(15)
C3 0.0394(16) 0.0512(17) 0.0352(15) -0.0034(14) -0.0100(14) -0.0028(15)
C4 0.053(2) 0.095(3) 0.072(2) -0.033(2) -0.0186(18) 0.0160(19)
C5 0.074(2) 0.071(2) 0.0519(19) 0.0217(16) -0.0291(18) -0.0135(19)
C6 0.103(3) 0.082(2) 0.077(2) 0.010(2) -0.041(2) -0.010(3)
C8 0.049(2) 0.088(2) 0.065(2) -0.007(2) -0.0139(18) -0.014(2)
C9 0.067(3) 0.133(3) 0.082(3) -0.011(3) -0.022(2) -0.019(3)
C7 0.080(2) 0.070(2) 0.0393(18) -0.0052(17) -0.0026(18) 0.007(2)
C10 0.0349(15) 0.0363(14) 0.0352(14) -0.0001(12) 0.0010(13) -0.0076(13)
C11 0.0593(19) 0.0426(15) 0.0388(15) -0.0035(13) 0.0023(17) 0.0081(17)
C12 0.063(2) 0.0417(16) 0.0489(18) 0.0041(14) 0.0026(17) 0.0169(17)
C13 0.0369(17) 0.0432(15) 0.0422(16) 0.0065(13) -0.0068(14) 0.0047(14)
C14 0.0262(15) 0.0423(15) 0.0393(16) -0.0023(13) -0.0042(13) 0.0044(13)
C21 0.0290(15) 0.0432(15) 0.0326(15) -0.0003(13) -0.0024(12) -0.0097(13)
C22 0.0378(16) 0.0578(19) 0.0447(17) 0.0064(15) -0.0111(14) -0.0074(15)
C23 0.0440(18) 0.065(2) 0.0427(17) 0.0037(16) -0.0167(15) -0.0045(17)
C24 0.076(2) 0.069(2) 0.075(2) 0.031(2) -0.0333(19) -0.020(2)
C25 0.0312(16) 0.094(2) 0.107(3) -0.032(2) -0.0219(19) 0.0067(17)
C26 0.055(2) 0.108(3) 0.098(3) -0.032(2) 0.016(2) -0.002(2)
C27 0.058(2) 0.087(2) 0.087(3) -0.004(2) -0.033(2) -0.018(2)
C28 0.074(2) 0.078(2) 0.0427(19) -0.0078(18) -0.0072(19) -0.009(2)
C29 0.132(4) 0.101(3) 0.070(3) -0.013(2) 0.020(3) -0.007(3)
C30 0.0319(14) 0.0380(14) 0.0260(14) 0.0032(12) 0.0004(12) -0.0079(13)
C31 0.0448(17) 0.0378(15) 0.0461(17) -0.0016(13) 0.0046(16) -0.0112(15)
C32 0.0463(18) 0.0372(15) 0.0543(18) 0.0021(13) 0.0009(17) 0.0099(15)
C33 0.0362(16) 0.0464(15) 0.0330(14) 0.0012(13) -0.0021(14) 0.0011(15)
C34 0.0310(15) 0.0378(15) 0.0315(15) 0.0045(12) 0.0044(13) 0.0008(13)
C41 0.158(4) 0.128(4) 0.044(2) -0.033(2) -0.008(3) 0.042(4)
C42 0.056(2) 0.061(2) 0.0411(18) -0.0110(15) 0.0020(17) 0.0002(18)
C43 0.0501(19) 0.0536(18) 0.058(2) -0.0069(16) 0.0044(16) 0.0284(16)
C44 0.0448(18) 0.0468(16) 0.0452(18) 0.0011(14) -0.0040(15) 0.0066(16)
C45 0.060(2) 0.073(2) 0.063(2) 0.0062(19) -0.006(2) 0.021(2)
C51 0.090(3) 0.119(3) 0.044(2) 0.034(2) 0.017(2) 0.013(3)
C52 0.059(2) 0.0525(18) 0.0408(17) 0.0164(15) 0.0089(17) 0.0057(17)
C53 0.051(2) 0.086(2) 0.065(2) 0.024(2) 0.0264(18) 0.000(2)
C54 0.0377(17) 0.0575(18) 0.0433(18) 0.0016(15) 0.0089(15) 0.0027(16)
C55 0.044(2) 0.075(2) 0.107(3) 0.015(2) 0.009(2) -0.014(2)
C61 0.088(3) 0.115(3) 0.047(2) 0.023(2) 0.017(2) 0.043(3)
C62 0.0519(19) 0.0473(16) 0.0430(17) 0.0140(14) 0.0124(15) 0.0065(15)
C63 0.0415(18) 0.080(2) 0.0460(18) 0.0193(17) 0.0170(16) 0.0085(19)
C64 0.0378(18) 0.0512(18) 0.062(2) 0.0039(17) 0.0138(16) -0.0077(15)
C65 0.035(2) 0.101(3) 0.096(3) 0.003(3) 0.023(2) -0.009(2)
C71 0.077(3) 0.088(3) 0.065(2) 0.023(2) -0.009(2) 0.026(2)
C72 0.0415(17) 0.0376(16) 0.059(2) 0.0047(15) 0.0013(16) 0.0020(15)
C73 0.055(2) 0.0560(19) 0.054(2) -0.0024(16) 0.0026(17) 0.0232(18)
C74 0.0471(18) 0.0461(16) 0.0414(16) 0.0020(14) 0.0041(16) 0.0094(16)
C75 0.073(3) 0.091(3) 0.060(2) -0.027(2) 0.009(2) 0.015(3)

loop_
_atom_type_symbol
_atom_type_description
_atom_type_scat_dispersion_real
_atom_type_scat_dispersion_imag
_atom_type_scat_source
C C 0.0033 0.0016 'International Tables Vol C Tables 4.2.6.8 and 6.1.1.4'
H H 0.0000 0.0000 'International Tables Vol C Tables 4.2.6.8 and 6.1.1.4'
N N 0.0061 0.0033 'International Tables Vol C Tables 4.2.6.8 and 6.1.1.4'
O O 0.0106 0.0060 'International Tables Vol C Tables 4.2.6.8 and 6.1.1.4'
F F 0.0171 0.0103 'International Tables Vol C Tables 4.2.6.8 and 6.1.1.4'
Cu Cu 0.3201 1.2651 'International Tables Vol C Tables 4.2.6.8 and 6.1.1.4'

loop_
_geom_angle_atom_site_label_1
_geom_angle_atom_site_label_2
_geom_angle_atom_site_label_3
_geom_angle
O41 Cu1 O1 92.51(8)
O41 Cu1 O52 95.88(8)
O1 Cu1 O52 171.37(7)
O41 Cu1 N23 174.55(8)
O1 Cu1 N23 84.57(8)
O52 Cu1 N23 86.91(8)
O41 Cu1 O51 85.84(7)
O1 Cu1 O51 99.09(7)
O52 Cu1 O51 83.58(7)
N23 Cu1 O51 99.15(7)
O41 Cu1 O42 81.72(7)
O1 Cu1 O42 101.23(7)
O52 Cu1 O42 78.04(7)
N23 Cu1 O42 94.32(7)
O51 Cu1 O42 156.55(7)
O72 Cu2 O21 92.84(7)
O72 Cu2 N3 172.38(8)
O21 Cu2 N3 83.60(8)
O72 Cu2 O62 94.54(8)
O21 Cu2 O62 172.56(7)
N3 Cu2 O62 89.18(8)
O72 Cu2 O61 85.03(7)
O21 Cu2 O61 95.33(7)
N3 Cu2 O61 101.98(7)
O62 Cu2 O61 84.37(7)
O72 Cu2 O71 81.50(7)
O21 Cu2 O71 103.27(7)
N3 Cu2 O71 92.73(7)
O62 Cu2 O71 78.81(7)
O61 Cu2 O71 157.47(7)
C75 F74 F77 48.2(3)
C75 F74 F76 49.0(3)
F77 F74 F76 90.6(3)
C75 F75 F77 53.1(3)
C75 F75 F76 53.0(3)
F77 F75 F76 100.8(3)
C75 F76 F75 47.1(3)
C75 F76 F74 45.5(2)
F75 F76 F74 81.2(3)
C75 F77 F75 50.1(3)
C75 F77 F74 47.5(3)
F75 F77 F74 85.9(3)
N1 O1 Cu1 124.54(14)
N21 O21 Cu2 123.16(14)
C42 O41 Cu1 127.37(19)
C44 O42 Cu1 115.96(18)
C52 O51 Cu1 118.94(19)
C54 O52 Cu1 128.13(19)
C62 O61 Cu2 117.82(18)
C64 O62 Cu2 126.97(19)
C72 O71 Cu2 115.39(18)
C74 O72 Cu2 125.62(18)
O1 N1 C1 123.6(2)
O1 N1 C2 121.7(2)
C1 N1 C2 113.8(2)
O2 N2 C1 124.3(2)
O2 N2 C3 122.9(2)
C1 N2 C3 112.8(2)
C13 N3 C14 117.4(2)
C13 N3 Cu2 123.52(17)
C14 N3 Cu2 119.02(17)
O21 N21 C21 123.9(2)
O21 N21 C22 122.0(2)
C21 N21 C22 112.9(2)
O22 N22 C21 123.4(2)
O22 N22 C23 124.8(2)
C21 N22 C23 111.7(2)
C34 N23 C33 118.3(2)
C34 N23 Cu1 118.29(17)
C33 N23 Cu1 123.37(17)
N2 C1 N1 109.0(2)
N2 C1 C10 125.1(2)
N1 C1 C10 125.8(2)
N1 C2 C4 104.3(2)
N1 C2 C5 107.4(2)
C4 C2 C5 111.1(3)
N1 C2 C3 100.4(2)
C4 C2 C3 114.7(2)
C5 C2 C3 117.2(2)
N2 C3 C7 104.8(2)
N2 C3 C8 106.1(2)
C7 C3 C8 110.8(3)
N2 C3 C2 101.4(2)
C7 C3 C2 116.1(2)
C8 C3 C2 116.1(2)
C6 C5 C2 116.1(3)
C3 C8 C9 115.8(3)
C14 C10 C11 117.9(2)
C14 C10 C1 119.2(2)
C11 C10 C1 122.9(2)
C12 C11 C10 118.4(3)
C11 C12 C13 120.1(3)
N3 C13 C12 122.9(3)
N3 C14 C10 123.3(2)
N21 C21 N22 107.8(2)
N21 C21 C30 125.0(2)
N22 C21 C30 127.1(2)
N21 C22 C24 109.6(2)
N21 C22 C23 99.8(2)
C24 C22 C23 114.1(3)
N21 C22 C25 105.5(2)
C24 C22 C25 110.7(3)
C23 C22 C25 116.1(3)
N22 C23 C27 109.3(3)
N22 C23 C28 105.5(2)
C27 C23 C28 112.3(3)
N22 C23 C22 100.2(2)
C27 C23 C22 115.7(3)
C28 C23 C22 112.5(3)
C26 C25 C22 118.4(3)
C23 C28 C29 116.8(3)
C34 C30 C31 119.6(2)
C34 C30 C21 119.3(2)
C31 C30 C21 121.0(2)
C30 C31 C32 117.5(3)
C33 C32 C31 119.5(3)
N23 C33 C32 121.8(2)
N23 C34 C30 123.0(2)
F43 C41 F42 107.3(5)
F43 C41 F41 103.9(5)
F42 C41 F41 101.0(4)
F43 C41 C42 114.0(4)
F42 C41 C42 117.8(4)
F41 C41 C42 111.2(4)
O41 C42 C43 128.9(3)
O41 C42 C41 113.8(3)
C43 C42 C41 117.3(3)
C44 C43 C42 122.3(3)
O42 C44 C43 128.6(3)
O42 C44 C45 116.0(3)
C43 C44 C45 115.4(3)
F45 C45 F46 108.2(3)
F45 C45 F44 105.3(3)
F46 C45 F44 99.7(3)
F45 C45 C44 114.4(3)
F46 C45 C44 114.0(3)
F44 C45 C44 114.0(3)
F51 C51 F53 112.2(4)
F51 C51 F52 104.3(4)
F53 C51 F52 98.3(4)
F51 C51 C52 115.4(4)
F53 C51 C52 114.5(3)
F52 C51 C52 110.3(3)
O51 C52 C53 128.9(3)
O51 C52 C51 114.9(3)
C53 C52 C51 116.1(3)
C54 C53 C52 120.7(3)
O52 C54 C53 131.8(3)
O52 C54 C55 110.9(3)
C53 C54 C55 117.2(3)
F56 C55 F54 102.9(4)
F56 C55 F55 106.9(4)
F54 C55 F55 105.8(4)
F56 C55 C54 112.1(3)
F54 C55 C54 112.3(3)
F55 C55 C54 115.8(3)
F63 C61 F61 105.6(4)
F63 C61 F62 103.9(4)
F61 C61 F62 104.3(3)
F63 C61 C62 111.9(3)
F61 C61 C62 114.8(4)
F62 C61 C62 115.2(3)
O61 C62 C63 127.4(3)
O61 C62 C61 116.9(3)
C63 C62 C61 115.6(3)
C64 C63 C62 122.3(3)
O62 C64 C63 129.2(3)
O62 C64 C65 112.4(3)
C63 C64 C65 118.4(3)
F65 C65 F64 107.0(4)
F65 C65 F66 102.0(4)
F64 C65 F66 101.3(4)
F65 C65 C64 116.2(4)
F64 C65 C64 113.7(3)
F66 C65 C64 115.1(4)
F71 C71 F73 110.9(4)
F71 C71 F72 104.1(4)
F73 C71 F72 98.2(3)
F71 C71 C72 116.1(3)
F73 C71 C72 115.2(3)
F72 C71 C72 110.2(3)
O71 C72 C73 127.9(3)
O71 C72 C71 115.8(3)
C73 C72 C71 116.3(3)
C74 C73 C72 124.3(3)
O72 C74 C73 128.3(3)
O72 C74 C75 112.9(3)
C73 C74 C75 118.7(3)
F75 C75 F74 126.7(4)
F75 C75 F77 76.8(4)
F74 C75 F77 84.3(4)
F75 C75 F76 80.0(4)
F74 C75 F76 85.5(4)
F77 C75 F76 141.5(4)
F75 C75 C74 116.9(3)
F74 C75 C74 116.4(3)
F77 C75 C74 110.0(3)
F76 C75 C74 107.7(3)

loop_
_geom_bond_atom_site_label_1
_geom_bond_atom_site_label_2
_geom_bond_distance
Cu1 O41 1.9434(18)
Cu1 O1 1.9684(18)
Cu1 O52 1.9864(19)
Cu1 N23 1.998(2)
Cu1 O51 2.3214(19)
Cu1 O42 2.427(2)
Cu2 O72 1.9682(17)
Cu2 O21 1.9765(17)
Cu2 N3 1.992(2)
Cu2 O62 1.9930(19)
Cu2 O61 2.2801(18)
Cu2 O71 2.3932(18)
F41 C41 1.262(6)
F42 C41 1.238(6)
F43 C41 1.203(5)
F44 C45 1.305(4)
F45 C45 1.244(4)
F46 C45 1.277(4)
F51 C51 1.238(4)
F52 C51 1.305(5)
F53 C51 1.239(5)
F54 C55 1.255(5)
F55 C55 1.256(4)
F56 C55 1.254(4)
F61 C61 1.273(5)
F62 C61 1.295(5)
F63 C61 1.262(5)
F64 C65 1.248(5)
F65 C65 1.213(5)
F66 C65 1.284(5)
F71 C71 1.209(5)
F72 C71 1.324(5)
F73 C71 1.234(4)
F74 C75 1.262(5)
F74 F77 1.705(6)
F74 F76 1.765(5)
F75 C75 1.225(5)
F75 F77 1.554(6)
F75 F76 1.648(6)
F76 C75 1.336(6)
F77 C75 1.277(6)
O1 N1 1.306(3)
O2 N2 1.266(3)
O21 N21 1.312(2)
O22 N22 1.263(3)
O41 C42 1.266(4)
O42 C44 1.229(3)
O51 C52 1.225(3)
O52 C54 1.255(3)
O61 C62 1.237(3)
O62 C64 1.246(4)
O71 C72 1.234(3)
O72 C74 1.278(3)
N1 C1 1.343(3)
N1 C2 1.505(3)
N2 C1 1.342(3)
N2 C3 1.514(4)
N3 C13 1.327(3)
N3 C14 1.348(3)
N21 C21 1.346(3)
N21 C22 1.503(3)
N22 C21 1.351(3)
N22 C23 1.516(4)
N23 C34 1.323(3)
N23 C33 1.346(3)
C1 C10 1.451(4)
C2 C4 1.521(4)
C2 C5 1.541(4)
C2 C3 1.581(4)
C3 C7 1.522(4)
C3 C8 1.530(4)
C5 C6 1.535(5)
C8 C9 1.544(5)
C10 C14 1.376(4)
C10 C11 1.409(4)
C11 C12 1.355(4)
C12 C13 1.375(4)
C21 C30 1.458(4)
C22 C24 1.514(4)
C22 C23 1.553(4)
C22 C25 1.556(4)
C23 C27 1.521(4)
C23 C28 1.527(4)
C25 C26 1.517(5)
C28 C29 1.534(5)
C30 C34 1.365(3)
C30 C31 1.370(4)
C31 C32 1.398(4)
C32 C33 1.367(4)
C41 C42 1.516(5)
C42 C43 1.401(4)
C43 C44 1.397(4)
C44 C45 1.511(4)
C51 C52 1.534(5)
C52 C53 1.430(5)
C53 C54 1.347(4)
C54 C55 1.545(5)
C61 C62 1.494(5)
C62 C63 1.411(4)
C63 C64 1.393(4)
C64 C65 1.502(5)
C71 C72 1.546(5)
C72 C73 1.385(4)
C73 C74 1.346(4)
C74 C75 1.513(4)
